data_1514963
loop_
_publ_author_name
'Roberts, Thomas D.'
'Tuna, Floriana'
'Malkin, Tamsin L.'
'Kilner, Colin A.'
'Halcrow, Malcolm A.'

_publ_section_title
;
 An iron(ii) complex exhibiting five anhydrous phases, two of which
 interconvert by spin-crossover with wide hysteresis
;
_journal_issue 2
_journal_name_full 'Chemical Science'
_journal_page_first 349
_journal_paper_doi 10.1039/c1sc00584g
_journal_volume 3
_journal_year 2012
_chemical_formula_moiety 'C13 H13 N5, C H4 O'
_chemical_formula_sum 'C14 H17 N5 O'
_chemical_formula_weight 271.33
_chemical_name_systematic
;
2,6-bis(5-methylpyrazol-3-yl)pyridine methanol solvate
;
_space_group_IT_number 19
_symmetry_cell_setting orthorhombic
_symmetry_space_group_name_Hall 'P 2ac 2ab'
_symmetry_space_group_name_H-M 'P 21 21 21'
_atom_sites_solution_hydrogens geom
_atom_sites_solution_primary direct
_atom_sites_solution_secondary difmap
_audit_creation_method SHELXL-97
_cell_angle_alpha 90.00
_cell_angle_beta 90.00
_cell_angle_gamma 90.00
_cell_formula_units_Z 4
_cell_length_a 10.0640(4)
_cell_length_b 11.6546(5)
_cell_length_c 12.3944(6)
_cell_measurement_reflns_used 25693
_cell_measurement_temperature 150(2)
_cell_measurement_theta_max 28.20
_cell_measurement_theta_min 2.40
_cell_volume 1453.76(11)
_computing_cell_refinement 'APEX 2 software, Bruker Nonius 2004'
_computing_data_collection 'APEX 2 software, Bruker Nonius 2004'
_computing_data_reduction 'SAINT, Bruker Nonius 2004'
_computing_molecular_graphics 'XSEED (Barbour, 2001)'
_computing_publication_material 'local program'
_computing_structure_refinement 'SHELXL-97 (Sheldrick, 1997)'
_computing_structure_solution 'SHELXS-97 (Sheldrick, 1990)'
_diffrn_ambient_temperature 150(2)
_diffrn_detector_area_resol_mean '120 microns'
_diffrn_measured_fraction_theta_full 0.998
_diffrn_measured_fraction_theta_max 0.998
_diffrn_measurement_device_type 'Bruker X8 Apex diffractometer'
_diffrn_measurement_method 'Rotation images'
_diffrn_radiation_monochromator graphite
_diffrn_radiation_source 'rotating anode'
_diffrn_radiation_type MoK\a
_diffrn_radiation_wavelength 0.71073
_diffrn_reflns_av_R_equivalents 0.0757
_diffrn_reflns_av_sigmaI/netI 0.0308
_diffrn_reflns_limit_h_max 13
_diffrn_reflns_limit_h_min -12
_diffrn_reflns_limit_k_max 15
_diffrn_reflns_limit_k_min -15
_diffrn_reflns_limit_l_max 16
_diffrn_reflns_limit_l_min -16
_diffrn_reflns_number 25693
_diffrn_reflns_theta_full 28.20
_diffrn_reflns_theta_max 28.20
_diffrn_reflns_theta_min 2.40
_diffrn_standards_decay_% 0
_diffrn_standards_interval_count 0
_diffrn_standards_interval_time 0
_diffrn_standards_number 0
_exptl_absorpt_coefficient_mu 0.083
_exptl_absorpt_correction_T_max 0.655
_exptl_absorpt_correction_T_min 0.525
_exptl_absorpt_correction_type multi-scan
_exptl_absorpt_process_details
;
Sheldrick, G. M. (2002). SADABS v. 2.03. University of
G/ottingen, Germany.
;
_exptl_crystal_colour colourless
_exptl_crystal_density_diffrn 1.240
_exptl_crystal_density_method 'not measured'
_exptl_crystal_description 'rectangular prism'
_exptl_crystal_F_000 576
_exptl_crystal_size_max 0.19
_exptl_crystal_size_mid 0.16
_exptl_crystal_size_min 0.08
_refine_diff_density_max 0.486
_refine_diff_density_min -0.278
_refine_diff_density_rms 0.085
_refine_ls_abs_structure_details 'Flack H D (1983), Acta Cryst. A39, 876-881'
_refine_ls_abs_structure_Flack 7(3)
_refine_ls_extinction_method none
_refine_ls_goodness_of_fit_ref 1.099
_refine_ls_hydrogen_treatment mixed
_refine_ls_matrix_type full
_refine_ls_number_parameters 194
_refine_ls_number_reflns 2046
_refine_ls_number_restraints 0
_refine_ls_restrained_S_all 1.099
_refine_ls_R_factor_all 0.0759
_refine_ls_R_factor_gt 0.0646
_refine_ls_shift/su_max 0.000
_refine_ls_shift/su_mean 0.000
_refine_ls_structure_factor_coef Fsqd
_refine_ls_weighting_details 'calc w=1/[\s^2^(Fo^2^)+(0.1123P)^2^+0.7018P] where P=(Fo^2^+2Fc^2^)/3'
_refine_ls_weighting_scheme calc
_refine_ls_wR_factor_gt 0.1704
_refine_ls_wR_factor_ref 0.1836
_reflns_number_gt 1776
_reflns_number_total 2046
_reflns_threshold_expression >2sigma(I)
_cod_data_source_file c1sc00584g.txt
_cod_data_source_block trlig
_cod_depositor_comments
;
The following automatic conversions were performed:

'_symmetry_cell_setting' value 'Orthorhombic' changed to
'orthorhombic' according to
/usr/data/users/saulius/automatic-downloads/retrospective/RSC/lib/dictionaries/cif_core.dic
dictionary named 'cif_core.dic' version 2.4.2 from 2011-04-26.

Automatic conversion script
Id: cif_fix_values 2281 2013-09-26 08:29:07Z andrius 
;
_cod_database_code 1514963

loop_
_symmetry_equiv_pos_as_xyz
'x, y, z'
'-x+1/2, -y, z+1/2'
'x+1/2, -y+1/2, -z'
'-x, y+1/2, -z+1/2'

loop_
_atom_site_label
_atom_site_type_symbol
_atom_site_fract_x
_atom_site_fract_y
_atom_site_fract_z
_atom_site_U_iso_or_equiv
_atom_site_adp_type
_atom_site_occupancy
_atom_site_symmetry_multiplicity
_atom_site_calc_flag
_atom_site_refinement_flags
N1 N 0.1277(3) 0.4429(2) 0.2964(2) 0.0253(6) Uani 1 1 d .
C2 C 0.0421(3) 0.5319(3) 0.3090(2) 0.0254(6) Uani 1 1 d .
H14 H 0.269(4) 0.269(3) 0.344(4) 0.032(6) Uiso 1 1 d .
C3 C 0.0370(3) 0.6226(3) 0.2359(3) 0.0305(7) Uani 1 1 d .
H3 H -0.0235 0.6841 0.2466 0.037 Uiso 1 1 calc R
C4 C 0.1212(3) 0.6223(3) 0.1472(3) 0.0329(7) Uani 1 1 d .
H4 H 0.1180 0.6831 0.0962 0.039 Uiso 1 1 calc R
C5 C 0.2105(3) 0.5320(3) 0.1337(3) 0.0310(7) Uani 1 1 d .
H5 H 0.2698 0.5302 0.0740 0.037 Uiso 1 1 calc R
C6 C 0.2102(3) 0.4443(3) 0.2104(2) 0.0266(7) Uani 1 1 d .
C7 C -0.0425(3) 0.5268(3) 0.4064(2) 0.0253(6) Uani 1 1 d .
N8 N -0.0214(3) 0.4475(2) 0.4829(2) 0.0273(6) Uani 1 1 d .
N9 N -0.1109(3) 0.4716(2) 0.5613(2) 0.0287(6) Uani 1 1 d .
H9 H -0.111(4) 0.425(3) 0.619(3) 0.032(6) Uiso 1 1 d .
C10 C -0.1879(3) 0.5635(3) 0.5369(3) 0.0284(7) Uani 1 1 d .
C11 C -0.1464(3) 0.6016(3) 0.4368(3) 0.0292(7) Uani 1 1 d .
H11 H -0.1806 0.6646 0.3969 0.035 Uiso 1 1 calc R
C12 C -0.2943(4) 0.6056(4) 0.6135(3) 0.0403(9) Uani 1 1 d .
H12A H -0.3566 0.5431 0.6289 0.060 Uiso 1 1 calc R
H12B H -0.3423 0.6697 0.5803 0.060 Uiso 1 1 calc R
H12C H -0.2530 0.6314 0.6809 0.060 Uiso 1 1 calc R
C13 C 0.3011(3) 0.3455(3) 0.2044(2) 0.0264(7) Uani 1 1 d .
N14 N 0.3007(3) 0.2636(3) 0.2809(2) 0.0283(6) Uani 1 1 d .
N15 N 0.3900(3) 0.1791(2) 0.2611(2) 0.0297(6) Uani 1 1 d .
C16 C 0.4494(3) 0.2093(3) 0.1683(3) 0.0281(7) Uani 1 1 d .
C17 C 0.3974(3) 0.3128(3) 0.1290(3) 0.0274(7) Uani 1 1 d .
H17 H 0.4221 0.3522 0.0650 0.033 Uiso 1 1 calc R
C18 C 0.5560(4) 0.1341(3) 0.1201(3) 0.0385(8) Uani 1 1 d .
H18A H 0.6384 0.1429 0.1615 0.058 Uiso 1 1 calc R
H18B H 0.5716 0.1567 0.0450 0.058 Uiso 1 1 calc R
H18C H 0.5273 0.0538 0.1225 0.058 Uiso 1 1 calc R
C19 C 0.1262(4) 0.1836(3) 0.5647(3) 0.0392(8) Uani 1 1 d .
H19A H 0.1941 0.1236 0.5701 0.059 Uiso 1 1 calc R
H19B H 0.0387 0.1480 0.5557 0.059 Uiso 1 1 calc R
H19C H 0.1267 0.2301 0.6306 0.059 Uiso 1 1 calc R
O20 O 0.1539(3) 0.2545(2) 0.4745(2) 0.0353(6) Uani 1 1 d .
H20 H 0.120(4) 0.314(4) 0.473(3) 0.032(6) Uiso 1 1 d .

loop_
_atom_site_aniso_label
_atom_site_aniso_U_11
_atom_site_aniso_U_22
_atom_site_aniso_U_33
_atom_site_aniso_U_23
_atom_site_aniso_U_13
_atom_site_aniso_U_12
N1 0.0209(13) 0.0297(13) 0.0252(12) 0.0018(11) -0.0011(10) -0.0008(11)
C2 0.0188(14) 0.0322(16) 0.0254(14) 0.0001(12) -0.0039(11) -0.0017(12)
C3 0.0218(15) 0.0357(17) 0.0338(16) 0.0031(14) -0.0027(13) 0.0025(14)
C4 0.0293(16) 0.0354(17) 0.0339(17) 0.0112(15) -0.0016(14) -0.0009(14)
C5 0.0248(15) 0.0384(18) 0.0298(15) 0.0046(14) 0.0026(13) -0.0030(13)
C6 0.0212(14) 0.0325(16) 0.0262(13) 0.0006(13) -0.0024(11) -0.0032(13)
C7 0.0209(14) 0.0284(15) 0.0265(14) -0.0013(12) -0.0044(12) -0.0017(12)
N8 0.0254(13) 0.0310(13) 0.0253(11) 0.0011(11) 0.0008(10) -0.0021(12)
N9 0.0267(13) 0.0329(14) 0.0265(13) 0.0044(11) -0.0009(11) -0.0017(12)
C10 0.0238(15) 0.0311(15) 0.0303(15) 0.0000(13) -0.0003(12) -0.0017(13)
C11 0.0240(14) 0.0343(16) 0.0294(15) 0.0037(13) -0.0043(13) 0.0009(13)
C12 0.0316(18) 0.052(2) 0.0368(19) 0.0018(17) 0.0094(15) 0.0050(17)
C13 0.0214(14) 0.0329(16) 0.0249(14) 0.0006(12) -0.0008(12) -0.0045(13)
N14 0.0270(14) 0.0337(14) 0.0240(13) 0.0028(11) -0.0013(11) -0.0006(12)
N15 0.0286(14) 0.0330(14) 0.0275(13) 0.0012(11) -0.0021(12) 0.0009(12)
C16 0.0222(15) 0.0336(16) 0.0284(14) -0.0002(13) -0.0028(12) -0.0024(13)
C17 0.0262(15) 0.0298(15) 0.0263(14) 0.0015(12) 0.0013(13) -0.0040(13)
C18 0.0351(18) 0.0374(18) 0.0431(19) 0.0007(16) 0.0026(16) 0.0050(15)
C19 0.041(2) 0.0372(18) 0.0392(19) 0.0044(15) -0.0006(17) 0.0048(16)
O20 0.0433(15) 0.0321(12) 0.0306(12) 0.0047(11) 0.0041(11) 0.0062(11)

loop_
_atom_type_symbol
_atom_type_description
_atom_type_scat_dispersion_real
_atom_type_scat_dispersion_imag
_atom_type_scat_source
C C 0.0033 0.0016 'International Tables Vol C Tables 4.2.6.8 and 6.1.1.4'
H H 0.0000 0.0000 'International Tables Vol C Tables 4.2.6.8 and 6.1.1.4'
N N 0.0061 0.0033 'International Tables Vol C Tables 4.2.6.8 and 6.1.1.4'
O O 0.0106 0.0060 'International Tables Vol C Tables 4.2.6.8 and 6.1.1.4'

loop_
_geom_angle_atom_site_label_1
_geom_angle_atom_site_label_2
_geom_angle_atom_site_label_3
_geom_angle
C6 N1 C2 118.1(3)
N1 C2 C3 121.9(3)
N1 C2 C7 115.4(3)
C3 C2 C7 122.7(3)
C4 C3 C2 119.4(3)
C3 C4 C5 119.4(3)
C4 C5 C6 118.0(3)
N1 C6 C5 123.2(3)
N1 C6 C13 114.4(3)
C5 C6 C13 122.4(3)
N8 C7 C11 110.7(3)
N8 C7 C2 121.0(3)
C11 C7 C2 128.2(3)
C7 N8 N9 105.0(3)
N8 N9 C10 112.6(3)
N8 N9 H9 117(3)
C10 N9 H9 131(3)
N9 C10 C11 106.3(3)
N9 C10 C12 121.4(3)
C11 C10 C12 132.2(3)
C10 C11 C7 105.4(3)
N14 C13 C17 106.2(3)
N14 C13 C6 121.2(3)
C17 C13 C6 132.6(3)
C13 N14 N15 112.7(3)
C13 N14 H14 127(3)
N15 N14 H14 118(3)
C16 N15 N14 105.1(3)
N15 C16 C17 110.9(3)
N15 C16 C18 120.2(3)
C17 C16 C18 128.9(3)
C13 C17 C16 105.1(3)
C19 O20 H20 117(3)

loop_
_geom_bond_atom_site_label_1
_geom_bond_atom_site_label_2
_geom_bond_distance
N1 C6 1.351(4)
N1 C2 1.358(4)
C2 C3 1.394(4)
C2 C7 1.478(4)
C3 C4 1.387(5)
C4 C5 1.394(5)
C5 C6 1.397(4)
C6 C13 1.473(5)
C7 N8 1.341(4)
C7 C11 1.413(5)
N8 N9 1.354(4)
N9 C10 1.356(4)
N9 H9 0.90(4)
C10 C11 1.382(5)
C10 C12 1.514(5)
C13 N14 1.345(4)
C13 C17 1.399(5)
N14 N15 1.356(4)
N14 H14 0.85(4)
N15 C16 1.342(4)
C16 C17 1.402(5)
C16 C18 1.509(5)
C19 O20 1.418(5)
O20 H20 0.77(4)

loop_
_geom_hbond_atom_site_label_D
_geom_hbond_atom_site_label_H
_geom_hbond_atom_site_label_A
_geom_hbond_distance_DH
_geom_hbond_distance_HA
_geom_hbond_distance_DA
_geom_hbond_angle_DHA
_geom_hbond_site_symmetry_A
N9 H9 N15 0.90(4) 1.92(4) 2.817(4) 178(4) 3_456
N14 H14 O20 0.85(4) 1.99(4) 2.820(4) 164(4) .
O20 H20 N8 0.77(4) 2.12(5) 2.860(4) 163(4) .
